data_4026404
loop_
_publ_author_name
'Hidetsugu Tabata'
'Naoya Wada'
'Yuko Takada'
'Tetsuta Oshitari'
'Hideyo Takahashi'
'Hideaki Natsugari'

_publ_section_title
;
 Isolation and Characterization of Atropisomers of Seven-Membered-Ring
 Benzolactams
;
_journal_name_full 'Journal of Organic Chemistry'
_journal_page_first 5123
_journal_page_last 5131
_journal_paper_doi 10.1021/jo2008725
_journal_volume 76
_journal_year 2011
_chemical_formula_moiety 'C12 H12 Cl N O3 S '
_chemical_formula_sum 'C12 H12 Cl N O3 S'
_chemical_formula_weight 285.74
_space_group_IT_number 14
_symmetry_cell_setting monoclinic
_symmetry_Int_Tables_number 14
_symmetry_space_group_name_Hall '-P 2yn'
_symmetry_space_group_name_H-M 'P 1 21/n 1'
_cell_angle_alpha 90.0000
_cell_angle_beta 91.2800(7)
_cell_angle_gamma 90.0000
_cell_formula_units_Z 8
_cell_length_a 9.31754(17)
_cell_length_b 11.0378(2)
_cell_length_c 24.8795(5)
_cell_measurement_reflns_used 17113
_cell_measurement_temperature 173.1
_cell_measurement_theta_max 68.2
_cell_measurement_theta_min 3.6
_cell_volume 2558.10(8)
_computing_cell_refinement PROCESS-AUTO
_computing_data_collection PROCESS-AUTO
_computing_data_reduction CrystalStructure
_computing_publication_material 'CrystalStructure 3.8'
_computing_structure_refinement CRYSTALS
_computing_structure_solution SIR92
_diffrn_detector_area_resol_mean 10.00
_diffrn_measured_fraction_theta_full 0.996
_diffrn_measured_fraction_theta_max 0.996
_diffrn_measurement_device_type 'Rigaku RAXIS-RAPID'
_diffrn_measurement_method \w
_diffrn_radiation_type 'Cu K\a'
_diffrn_radiation_wavelength 1.54187
_diffrn_reflns_av_R_equivalents 0.058
_diffrn_reflns_limit_h_max 11
_diffrn_reflns_limit_h_min -11
_diffrn_reflns_limit_k_max 13
_diffrn_reflns_limit_k_min -13
_diffrn_reflns_limit_l_max 29
_diffrn_reflns_limit_l_min -29
_diffrn_reflns_number 24998
_diffrn_reflns_theta_full 68.25
_diffrn_reflns_theta_max 68.25
_exptl_absorpt_coefficient_mu 4.185
_exptl_absorpt_correction_T_max 0.285
_exptl_absorpt_correction_T_min 0.231
_exptl_absorpt_correction_type multi-scan
_exptl_absorpt_process_details
;
    Higashi, T. (1995). Program for Absorption Correction.
    Rigaku Corporation, Tokyo, Japan.
;
_exptl_crystal_colour colorless
_exptl_crystal_density_diffrn 1.484
_exptl_crystal_description block
_exptl_crystal_F_000 1184.00
_exptl_crystal_size_max 0.60
_exptl_crystal_size_mid 0.50
_exptl_crystal_size_min 0.30
_refine_diff_density_max 0.51
_refine_diff_density_min -0.41
_refine_ls_extinction_coef 6(7)
_refine_ls_extinction_method 'Larson (1970) Crystallographic Computing eq. 22'
_refine_ls_goodness_of_fit_ref 1.227
_refine_ls_hydrogen_treatment mixed
_refine_ls_number_parameters 404
_refine_ls_number_reflns 4669
_refine_ls_R_factor_gt 0.0468
_refine_ls_shift/su_max 0.0000
_refine_ls_structure_factor_coef Fsqd
_refine_ls_weighting_details 'w = 1/\s^2^(Fo^2^)'
_refine_ls_weighting_scheme sigma
_refine_ls_wR_factor_ref 0.1304
_reflns_number_gt 3488
_reflns_number_total 4669
_reflns_threshold_expression F^2^>2.0\s(F^2^)
_cod_data_source_file jo2008725_si_002.cif
_cod_data_source_block '_080117'
_cod_original_formula_sum 'C12 H12 Cl N O3 S '
_cod_database_code 4026404

loop_
_symmetry_equiv_pos_site_id
_symmetry_equiv_pos_as_xyz
1 +X,+Y,+Z
2 1/2-X,1/2+Y,1/2-Z
3 -X,-Y,-Z
4 1/2+X,1/2-Y,1/2+Z

loop_
_atom_site_label
_atom_site_type_symbol
_atom_site_fract_x
_atom_site_fract_y
_atom_site_fract_z
_atom_site_U_iso_or_equiv
_atom_site_adp_type
_atom_site_occupancy
_atom_site_symmetry_multiplicity
_atom_site_calc_flag
_atom_site_refinement_flags
Cl(1) Cl 0.73205(8) 0.40369(8) 0.97228(3) 0.0316(2) Uani 1.00 1 d .
Cl(2) Cl 0.20904(10) 0.29759(9) 0.96979(4) 0.0470(2) Uani 1.00 1 d .
S(1) S 0.75990(8) 0.59467(8) 0.76837(3) 0.0306(2) Uani 1.00 1 d .
S(2) S 0.27698(8) 0.02631(8) 0.78640(3) 0.0313(2) Uani 1.00 1 d .
O(1) O 1.0955(2) 0.4470(2) 0.83409(8) 0.0310(6) Uani 1.00 1 d .
O(2) O 0.9748(3) 0.7441(2) 0.86239(11) 0.0548(8) Uani 1.00 1 d .
O(3) O 1.1257(2) 0.7200(2) 0.93286(10) 0.0508(8) Uani 1.00 1 d .
O(4) O 0.5969(2) 0.2122(2) 0.84717(9) 0.0295(6) Uani 1.00 1 d .
O(5) O 0.6612(2) 0.0174(2) 0.96210(9) 0.0413(7) Uani 1.00 1 d .
O(6) O 0.5250(2) -0.0484(2) 0.89282(10) 0.0409(7) Uani 1.00 1 d .
N(1) N 0.8888(2) 0.4959(2) 0.87472(9) 0.0221(6) Uani 1.00 1 d .
N(2) N 0.3854(2) 0.1735(2) 0.88552(9) 0.0236(6) Uani 1.00 1 d .
C(1) C 0.6642(3) 0.5502(3) 0.82573(12) 0.0273(8) Uani 1.00 1 d .
C(2) C 0.5152(3) 0.5597(3) 0.82494(14) 0.0321(9) Uani 1.00 1 d .
C(3) C 0.4369(3) 0.5319(3) 0.87006(16) 0.0423(11) Uani 1.00 1 d .
C(4) C 0.5058(3) 0.4877(3) 0.91530(15) 0.0360(9) Uani 1.00 1 d .
C(5) C 0.6533(3) 0.4724(2) 0.91623(12) 0.0243(7) Uani 1.00 1 d .
C(6) C 0.7362(3) 0.5073(2) 0.87241(11) 0.0217(7) Uani 1.00 1 d .
C(7) C 0.8278(3) 0.4497(3) 0.74641(13) 0.0298(8) Uani 1.00 1 d .
C(8) C 0.8795(3) 0.3704(3) 0.79299(12) 0.0271(8) Uani 1.00 1 d .
C(9) C 0.9647(3) 0.4400(2) 0.83451(11) 0.0221(7) Uani 1.00 1 d .
C(10) C 0.9722(3) 0.5607(3) 0.91590(12) 0.0261(8) Uani 1.00 1 d .
C(11) C 1.0220(3) 0.6847(3) 0.89865(13) 0.0306(8) Uani 1.00 1 d .
C(12) C 1.1805(6) 0.8403(4) 0.9247(2) 0.0885(19) Uani 1.00 1 d .
C(13) C 0.1722(3) 0.0887(3) 0.83819(12) 0.0290(8) Uani 1.00 1 d .
C(14) C 0.0246(3) 0.0675(3) 0.83627(15) 0.0369(9) Uani 1.00 1 d .
C(15) C -0.0621(4) 0.1112(4) 0.87640(18) 0.0482(12) Uani 1.00 1 d .
C(16) C -0.0041(3) 0.1786(3) 0.91789(17) 0.0441(11) Uani 1.00 1 d .
C(17) C 0.1419(3) 0.2008(3) 0.91936(13) 0.0343(9) Uani 1.00 1 d .
C(18) C 0.2342(3) 0.1550(3) 0.88092(12) 0.0276(8) Uani 1.00 1 d .
C(19) C 0.3425(3) 0.1636(3) 0.75434(13) 0.0289(8) Uani 1.00 1 d .
C(20) C 0.3842(3) 0.2615(3) 0.79499(12) 0.0279(8) Uani 1.00 1 d .
C(21) C 0.4659(3) 0.2136(2) 0.84363(11) 0.0220(7) Uani 1.00 1 d .
C(22) C 0.4632(3) 0.1361(3) 0.93419(13) 0.0299(9) Uani 1.00 1 d .
C(23) C 0.5627(3) 0.0302(3) 0.93073(13) 0.0323(9) Uani 1.00 1 d .
C(24) C 0.6142(5) -0.1561(4) 0.89105(19) 0.0664(15) Uani 1.00 1 d .
H(1) H 0.475(3) 0.590(2) 0.7904(12) 0.024(8) Uiso 1.00 1 c .
H(2) H 0.342(5) 0.545(4) 0.8694(18) 0.075(14) Uiso 1.00 1 c .
H(3) H 0.455(3) 0.467(2) 0.9448(11) 0.011(6) Uiso 1.00 1 c .
H(4) H 0.752(3) 0.407(2) 0.7224(12) 0.028(8) Uiso 1.00 1 c .
H(5) H 0.908(3) 0.468(2) 0.7236(11) 0.016(7) Uiso 1.00 1 c .
H(6) H 0.803(3) 0.332(2) 0.8108(12) 0.022(8) Uiso 1.00 1 c .
H(7) H 0.940(2) 0.301(2) 0.7795(10) 0.010(6) Uiso 1.00 1 c .
H(8) H 0.915(4) 0.558(3) 0.9473(15) 0.049(11) Uiso 1.00 1 c .
H(9) H 1.060(3) 0.518(2) 0.9269(11) 0.019(7) Uiso 1.00 1 c .
H(10) H 1.1062 0.8899 0.9100 0.105 Uiso 1.00 1 c R
H(11) H 1.2586 0.8382 0.9009 0.105 Uiso 1.00 1 c R
H(12) H 1.2121 0.8726 0.9584 0.105 Uiso 1.00 1 c R
H(13) H -0.011(4) 0.020(3) 0.8034(16) 0.055(11) Uiso 1.00 1 c .
H(14) H -0.160(5) 0.097(4) 0.8758(19) 0.084(16) Uiso 1.00 1 c .
H(15) H -0.055(5) 0.212(4) 0.948(2) 0.085(16) Uiso 1.00 1 c .
H(16) H 0.267(3) 0.193(2) 0.7294(12) 0.028(8) Uiso 1.00 1 c .
H(17) H 0.428(3) 0.142(2) 0.7352(11) 0.012(6) Uiso 1.00 1 c .
H(18) H 0.304(3) 0.308(3) 0.8078(13) 0.034(9) Uiso 1.00 1 c .
H(19) H 0.443(2) 0.328(2) 0.7777(10) 0.007(6) Uiso 1.00 1 c .
H(20) H 0.393(4) 0.116(3) 0.9617(15) 0.043(10) Uiso 1.00 1 c .
H(21) H 0.516(2) 0.205(2) 0.9454(10) 0.006(6) Uiso 1.00 1 c .
H(22) H 0.6506 -0.1745 0.9261 0.080 Uiso 1.00 1 c R
H(23) H 0.6919 -0.1423 0.8677 0.080 Uiso 1.00 1 c R
H(24) H 0.5582 -0.2221 0.8779 0.080 Uiso 1.00 1 c R

loop_
_atom_site_aniso_label
_atom_site_aniso_U_11
_atom_site_aniso_U_22
_atom_site_aniso_U_33
_atom_site_aniso_U_12
_atom_site_aniso_U_13
_atom_site_aniso_U_23
Cl(1) 0.0341(4) 0.0347(4) 0.0262(3) -0.0036(3) 0.0088(3) 0.0006(3)
Cl(2) 0.0556(5) 0.0442(5) 0.0421(5) 0.0069(4) 0.0205(4) -0.0110(4)
S(1) 0.0287(4) 0.0364(5) 0.0267(3) 0.0010(3) -0.0024(3) 0.0041(3)
S(2) 0.0274(4) 0.0382(5) 0.0282(4) -0.0036(3) -0.0000(3) -0.0036(3)
O(1) 0.0168(10) 0.0442(14) 0.0323(11) 0.0008(9) 0.0045(8) -0.0028(10)
O(2) 0.079(2) 0.0370(15) 0.0469(15) -0.0067(14) -0.0326(14) 0.0039(12)
O(3) 0.0520(16) 0.0499(17) 0.0492(15) -0.0260(13) -0.0272(12) 0.0166(13)
O(4) 0.0216(11) 0.0328(13) 0.0343(11) -0.0026(9) 0.0037(8) -0.0010(10)
O(5) 0.0355(13) 0.0507(16) 0.0375(13) 0.0060(12) -0.0073(10) 0.0069(11)
O(6) 0.0484(15) 0.0340(14) 0.0402(13) 0.0058(11) -0.0037(11) -0.0023(11)
N(1) 0.0166(12) 0.0293(15) 0.0204(12) -0.0028(10) 0.0015(9) -0.0077(10)
N(2) 0.0206(12) 0.0285(15) 0.0217(12) -0.0016(11) 0.0029(9) -0.0054(10)
C(1) 0.0214(15) 0.0308(18) 0.0297(16) -0.0000(13) 0.0015(12) -0.0014(13)
C(2) 0.0234(16) 0.033(2) 0.0391(18) 0.0070(14) -0.0043(13) 0.0004(15)
C(3) 0.0150(16) 0.057(2) 0.055(2) 0.0017(16) 0.0035(15) -0.0146(19)
C(4) 0.0256(16) 0.042(2) 0.041(2) -0.0067(15) 0.0147(15) -0.0181(17)
C(5) 0.0270(15) 0.0199(16) 0.0262(15) -0.0019(12) 0.0056(12) -0.0049(12)
C(6) 0.0191(14) 0.0213(16) 0.0246(14) -0.0011(12) 0.0019(11) -0.0040(12)
C(7) 0.0297(17) 0.037(2) 0.0231(15) -0.0038(15) 0.0022(13) -0.0072(14)
C(8) 0.0249(16) 0.0299(19) 0.0269(16) -0.0017(14) 0.0059(12) -0.0112(14)
C(9) 0.0213(15) 0.0232(16) 0.0221(14) 0.0010(12) 0.0033(11) -0.0036(12)
C(10) 0.0206(15) 0.0367(19) 0.0211(15) -0.0051(14) 0.0013(12) -0.0076(13)
C(11) 0.0317(17) 0.0329(19) 0.0269(16) -0.0019(15) -0.0052(13) -0.0056(14)
C(12) 0.107(4) 0.082(3) 0.074(3) -0.064(3) -0.046(3) 0.027(2)
C(13) 0.0190(14) 0.040(2) 0.0282(15) -0.0003(14) 0.0025(11) 0.0076(14)
C(14) 0.0222(16) 0.049(2) 0.0396(19) -0.0052(15) -0.0013(14) 0.0045(17)
C(15) 0.0206(18) 0.065(2) 0.059(2) 0.0018(18) 0.0073(16) 0.014(2)
C(16) 0.0299(18) 0.050(2) 0.054(2) 0.0110(17) 0.0206(17) 0.0063(19)
C(17) 0.0313(17) 0.038(2) 0.0340(17) 0.0054(15) 0.0121(13) 0.0035(15)
C(18) 0.0178(14) 0.040(2) 0.0253(15) 0.0038(13) 0.0077(11) 0.0067(14)
C(19) 0.0269(16) 0.035(2) 0.0248(15) -0.0003(14) 0.0020(13) 0.0052(14)
C(20) 0.0239(15) 0.0327(19) 0.0276(16) 0.0028(14) 0.0087(12) 0.0108(14)
C(21) 0.0230(15) 0.0183(16) 0.0247(14) -0.0012(12) 0.0034(11) -0.0022(12)
C(22) 0.0275(16) 0.039(2) 0.0230(15) -0.0056(15) 0.0013(12) -0.0036(14)
C(23) 0.0236(16) 0.046(2) 0.0272(16) -0.0049(15) 0.0044(12) 0.0039(15)
C(24) 0.089(3) 0.055(2) 0.056(2) 0.028(2) 0.009(2) -0.000(2)

loop_
_atom_type_symbol
_atom_type_description
_atom_type_scat_dispersion_real
_atom_type_scat_dispersion_imag
_atom_type_scat_source
C C 0.018 0.009
;
International Tables for Crystallography
(1992, Vol. C, Tables 4.2.6.8 and 6.1.1.4)
;
H H 0.000 0.000
;
International Tables for Crystallography
(1992, Vol. C, Table 6.1.1.4)
;
O O 0.049 0.032
;
International Tables for Crystallography
(1992, Vol. C, Tables 4.2.6.8 and 6.1.1.4)
;
N N 0.031 0.018
;
International Tables for Crystallography
(1992, Vol. C, Tables 4.2.6.8 and 6.1.1.4)
;
Cl Cl 0.364 0.702
;
International Tables for Crystallography
(1992, Vol. C, Tables 4.2.6.8 and 6.1.1.4)
;
S S 0.333 0.557
;
International Tables for Crystallography
(1992, Vol. C, Tables 4.2.6.8 and 6.1.1.4)
;

loop_
_geom_angle_atom_site_label_1
_geom_angle_atom_site_label_2
_geom_angle_atom_site_label_3
_geom_angle
_geom_angle_publ_flag
C(1) S(1) C(7) 100.63(15) yes
C(13) S(2) C(19) 100.97(16) yes
C(11) O(3) C(12) 115.7(3) yes
C(23) O(6) C(24) 114.5(2) yes
C(6) N(1) C(9) 122.4(2) yes
C(6) N(1) C(10) 120.0(2) yes
C(9) N(1) C(10) 117.0(2) yes
C(18) N(2) C(21) 122.8(2) yes
C(18) N(2) C(22) 119.9(2) yes
C(21) N(2) C(22) 116.9(2) yes
S(1) C(1) C(2) 119.2(2) yes
S(1) C(1) C(6) 121.2(2) yes
C(2) C(1) C(6) 119.5(2) yes
C(1) C(2) C(3) 121.0(3) yes
C(2) C(3) C(4) 119.8(3) yes
C(3) C(4) C(5) 120.2(3) yes
Cl(1) C(5) C(4) 117.9(2) yes
Cl(1) C(5) C(6) 120.9(2) yes
C(4) C(5) C(6) 121.1(2) yes
N(1) C(6) C(1) 121.2(2) yes
N(1) C(6) C(5) 120.6(2) yes
C(1) C(6) C(5) 118.1(2) yes
S(1) C(7) C(8) 112.7(2) yes
C(7) C(8) C(9) 112.5(2) yes
O(1) C(9) N(1) 120.3(2) yes
O(1) C(9) C(8) 122.6(2) yes
N(1) C(9) C(8) 117.1(2) yes
N(1) C(10) C(11) 114.0(2) yes
O(2) C(11) O(3) 125.1(3) yes
O(2) C(11) C(10) 127.1(3) yes
O(3) C(11) C(10) 107.8(2) yes
S(2) C(13) C(14) 117.9(2) yes
S(2) C(13) C(18) 121.9(2) yes
C(14) C(13) C(18) 120.1(2) yes
C(13) C(14) C(15) 120.5(3) yes
C(14) C(15) C(16) 120.3(3) yes
C(15) C(16) C(17) 119.1(3) yes
Cl(2) C(17) C(16) 117.5(2) yes
Cl(2) C(17) C(18) 119.7(2) yes
C(16) C(17) C(18) 122.6(3) yes
N(2) C(18) C(13) 121.6(2) yes
N(2) C(18) C(17) 121.1(2) yes
C(13) C(18) C(17) 117.3(2) yes
S(2) C(19) C(20) 112.5(2) yes
C(19) C(20) C(21) 113.6(2) yes
O(4) C(21) N(2) 120.2(2) yes
O(4) C(21) C(20) 123.2(2) yes
N(2) C(21) C(20) 116.6(2) yes
N(2) C(22) C(23) 118.1(2) yes
O(5) C(23) O(6) 125.0(3) yes
O(5) C(23) C(22) 121.4(3) yes
O(6) C(23) C(22) 113.4(2) yes
C(1) C(2) H(1) 113.1(18) no
C(3) C(2) H(1) 125.9(18) no
C(2) C(3) H(2) 119(2) no
C(4) C(3) H(2) 121(2) no
C(3) C(4) H(3) 120.2(18) no
C(5) C(4) H(3) 119.5(18) no
S(1) C(7) H(4) 109.9(18) no
S(1) C(7) H(5) 106.0(17) no
C(8) C(7) H(4) 112.3(18) no
C(8) C(7) H(5) 109.1(17) no
H(4) C(7) H(5) 106(2) no
C(7) C(8) H(6) 112.5(18) no
C(7) C(8) H(7) 110.7(15) no
C(9) C(8) H(6) 107.4(18) no
C(9) C(8) H(7) 109.0(15) no
H(6) C(8) H(7) 104(2) no
N(1) C(10) H(8) 105(2) no
N(1) C(10) H(9) 113.0(17) no
C(11) C(10) H(8) 116(2) no
C(11) C(10) H(9) 104.7(18) no
H(8) C(10) H(9) 103(2) no
O(3) C(12) H(10) 109.2 no
O(3) C(12) H(11) 110.1 no
O(3) C(12) H(12) 109.1 no
H(10) C(12) H(11) 109.5 no
H(10) C(12) H(12) 109.5 no
H(11) C(12) H(12) 109.5 no
C(13) C(14) H(13) 115(2) no
C(15) C(14) H(13) 125(2) no
C(14) C(15) H(14) 121(3) no
C(16) C(15) H(14) 118(3) no
C(15) C(16) H(15) 126(3) no
C(17) C(16) H(15) 115(3) no
S(2) C(19) H(16) 108.2(19) no
S(2) C(19) H(17) 107.0(17) no
C(20) C(19) H(16) 110.6(19) no
C(20) C(19) H(17) 107.7(17) no
H(16) C(19) H(17) 111(2) no
C(19) C(20) H(18) 114(2) no
C(19) C(20) H(19) 111.3(14) no
C(21) C(20) H(18) 107.6(19) no
C(21) C(20) H(19) 108.9(14) no
H(18) C(20) H(19) 101(2) no
N(2) C(22) H(20) 108(2) no
N(2) C(22) H(21) 105.5(16) no
C(23) C(22) H(20) 107(2) no
C(23) C(22) H(21) 108.8(16) no
H(20) C(22) H(21) 109(2) no
O(6) C(24) H(22) 109.9 no
O(6) C(24) H(23) 109.4 no
O(6) C(24) H(24) 109.1 no
H(22) C(24) H(23) 109.5 no
H(22) C(24) H(24) 109.5 no
H(23) C(24) H(24) 109.5 no

loop_
_geom_bond_atom_site_label_1
_geom_bond_atom_site_label_2
_geom_bond_distance
_geom_bond_publ_flag
Cl(1) C(5) 1.736(3) yes
Cl(2) C(17) 1.753(3) yes
S(1) C(1) 1.769(3) yes
S(1) C(7) 1.809(3) yes
S(2) C(13) 1.773(3) yes
S(2) C(19) 1.824(3) yes
O(1) C(9) 1.221(3) yes
O(2) C(11) 1.191(4) yes
O(3) C(11) 1.331(4) yes
O(3) C(12) 1.439(6) yes
O(4) C(21) 1.222(3) yes
O(5) C(23) 1.200(3) yes
O(6) C(23) 1.323(4) yes
N(1) C(6) 1.427(3) yes
N(1) C(9) 1.383(3) yes
N(1) C(10) 1.459(3) yes
N(2) C(18) 1.425(3) yes
N(2) C(21) 1.371(3) yes
N(2) C(22) 1.457(3) yes
C(1) C(2) 1.392(4) yes
C(1) C(6) 1.410(4) yes
C(2) C(3) 1.387(5) yes
C(3) C(4) 1.373(5) yes
C(4) C(5) 1.384(4) yes
C(5) C(6) 1.404(4) yes
C(7) C(8) 1.522(4) yes
C(8) C(9) 1.500(4) yes
C(10) C(11) 1.511(4) yes
C(13) C(14) 1.395(4) yes
C(13) C(18) 1.405(4) yes
C(14) C(15) 1.385(5) yes
C(15) C(16) 1.373(6) yes
C(16) C(17) 1.382(4) yes
C(17) C(18) 1.395(4) yes
C(19) C(20) 1.525(4) yes
C(20) C(21) 1.511(4) yes
C(22) C(23) 1.497(5) yes
C(2) H(1) 0.99(3) no
C(3) H(2) 0.90(4) no
C(4) H(3) 0.91(2) no
C(7) H(4) 1.03(3) no
C(7) H(5) 0.97(2) no
C(8) H(6) 0.95(3) no
C(8) H(7) 1.01(2) no
C(10) H(8) 0.95(3) no
C(10) H(9) 0.97(3) no
C(12) H(10) 0.950 no
C(12) H(11) 0.950 no
C(12) H(12) 0.950 no
C(14) H(13) 1.02(3) no
C(15) H(14) 0.92(5) no
C(16) H(15) 0.96(5) no
C(19) H(16) 0.98(3) no
C(19) H(17) 0.97(2) no
C(20) H(18) 0.97(3) no
C(20) H(19) 1.02(2) no
C(24) H(22) 0.950 no
C(24) H(23) 0.950 no
C(24) H(24) 0.950 no

loop_
_geom_contact_atom_site_label_1
_geom_contact_atom_site_label_2
_geom_contact_distance
_geom_contact_site_symmetry_2
Cl(1) O(3) 3.008(2) 3_767
S(1) O(4) 3.449(2) 2_656
S(2) O(1) 3.365(2) 2_646
O(1) S(2) 3.365(2) 2_656
O(1) C(3) 3.417(4) 1_655
O(1) C(17) 3.468(4) 1_655
O(1) C(19) 3.309(4) 2_656
O(1) C(20) 3.535(3) 1_655
O(2) C(19) 3.513(4) 2_656
O(3) Cl(1) 3.008(2) 3_767
O(4) S(1) 3.449(2) 2_646
O(4) C(4) 3.593(4) .
O(4) C(5) 3.382(3) .
O(4) C(6) 3.558(3) .
O(4) C(8) 3.459(3) .
O(4) C(15) 3.430(4) 1_655
O(5) C(12) 3.519(5) 3_767
O(5) C(15) 3.537(4) 1_655
O(5) C(22) 3.318(4) 3_657
O(5) C(23) 3.462(4) 3_657
O(5) C(24) 2.636(5) .
O(6) C(12) 3.544(6) 1_445
O(6) C(24) 1.452(5) .
C(2) C(20) 3.583(4) .
C(3) O(1) 3.417(4) 1_455
C(3) C(20) 3.548(5) .
C(3) C(21) 3.585(5) .
C(4) O(4) 3.593(4) .
C(4) C(21) 3.527(4) .
C(5) O(4) 3.382(3) .
C(6) O(4) 3.558(3) .
C(8) O(4) 3.459(3) .
C(8) C(15) 3.569(5) 1_655
C(9) C(16) 3.561(5) 1_655
C(12) O(5) 3.519(5) 3_767
C(12) O(6) 3.544(6) 1_665
C(12) C(13) 3.486(6) 1_665
C(13) C(12) 3.486(6) 1_445
C(15) O(4) 3.430(4) 1_455
C(15) O(5) 3.537(4) 1_455
C(15) C(8) 3.569(5) 1_455
C(16) C(9) 3.561(5) 1_455
C(17) O(1) 3.468(4) 1_455
C(19) O(1) 3.309(4) 2_646
C(19) O(2) 3.513(4) 2_646
C(20) O(1) 3.535(3) 1_455
C(20) C(2) 3.583(4) .
C(20) C(3) 3.548(5) .
C(21) C(3) 3.585(5) .
C(21) C(4) 3.527(4) .
C(22) O(5) 3.318(4) 3_657
C(23) O(5) 3.462(4) 3_657
C(23) C(24) 2.335(6) .
C(24) O(5) 2.636(5) .
C(24) O(6) 1.452(5) .
C(24) C(23) 2.335(6) .
Cl(1) H(3) 3.08(2) 3_667
Cl(1) H(9) 3.25(2) 3_767
Cl(1) H(12) 3.537 3_767
Cl(1) H(15) 2.97(5) 1_655
Cl(1) H(21) 3.04(2) .
Cl(2) H(3) 3.03(2) .
Cl(2) H(8) 2.87(3) 3_667
Cl(2) H(9) 2.99(3) 1_455
Cl(2) H(20) 2.64(3) .
Cl(2) H(21) 3.11(2) .
Cl(2) H(22) 3.181 3_657
S(1) H(4) 3.46(3) 2_656
S(1) H(6) 3.32(3) 2_656
S(1) H(7) 3.16(2) 2_656
S(1) H(13) 3.01(3) 2_556
S(1) H(17) 2.96(2) 2_656
S(2) H(1) 3.08(3) 2_546
S(2) H(5) 3.02(2) 2_646
S(2) H(11) 3.532 1_445
S(2) H(18) 3.44(3) 2_546
S(2) H(19) 3.38(2) 2_546
O(1) H(2) 2.67(4) 1_655
O(1) H(16) 3.41(3) 2_656
O(1) H(17) 2.76(2) 2_656
O(1) H(18) 2.57(3) 1_655
O(2) H(4) 3.46(3) 2_656
O(2) H(13) 3.38(4) 1_665
O(2) H(16) 3.40(3) 2_656
O(2) H(17) 2.85(2) 2_656
O(2) H(22) 3.558 1_565
O(2) H(23) 2.925 1_565
O(3) H(2) 3.23(4) 1_655
O(3) H(15) 3.15(5) 3_667
O(4) H(5) 3.22(2) 2_646
O(4) H(6) 2.51(3) .
O(4) H(14) 2.68(5) 1_655
O(4) H(21) 2.57(2) .
O(5) H(12) 2.584 3_767
O(5) H(14) 2.89(5) 1_655
O(5) H(15) 3.43(5) 1_655
O(5) H(20) 2.73(3) .
O(5) H(20) 2.46(3) 3_657
O(5) H(21) 2.50(2) .
O(5) H(22) 2.301 .
O(5) H(23) 2.955 .
O(5) H(24) 3.493 .
O(6) H(5) 2.98(2) 2_646
O(6) H(11) 2.791 1_445
O(6) H(12) 3.483 1_445
O(6) H(14) 3.38(5) 1_655
O(6) H(20) 2.80(3) .
O(6) H(21) 3.09(2) .
O(6) H(22) 1.987 .
O(6) H(23) 1.982 .
O(6) H(24) 1.978 .
N(2) H(20) 2.00(3) .
N(2) H(21) 1.94(2) .
C(1) H(13) 3.50(4) 2_556
C(1) H(19) 3.40(2) .
C(1) H(23) 3.559 1_565
C(1) H(24) 3.006 1_565
C(2) H(13) 3.22(4) 2_556
C(2) H(16) 3.28(3) 2_556
C(2) H(18) 3.43(3) .
C(2) H(19) 2.89(2) .
C(2) H(24) 2.771 1_565
C(3) H(16) 3.57(3) 2_556
C(3) H(18) 3.16(3) .
C(3) H(19) 3.22(2) .
C(3) H(24) 2.947 1_565
C(4) H(3) 3.53(2) 3_667
C(4) H(21) 3.21(2) .
C(4) H(24) 3.374 1_565
C(5) H(21) 3.31(2) .
C(6) H(24) 3.421 1_565
C(7) H(13) 3.27(3) 2_556
C(7) H(17) 3.14(2) 2_656
C(7) H(23) 3.018 2_656
C(8) H(17) 3.57(2) 2_656
C(9) H(17) 3.01(2) 2_656
C(9) H(18) 3.56(3) 1_655
C(11) H(2) 3.45(4) 1_655
C(11) H(17) 3.41(2) 2_656
C(12) H(15) 3.46(5) 3_667
C(13) H(1) 3.45(3) 2_546
C(13) H(7) 3.49(2) 1_455
C(13) H(10) 2.903 1_445
C(13) H(11) 3.266 1_445
C(14) H(1) 3.16(3) 2_546
C(14) H(4) 3.43(3) 2_546
C(14) H(7) 3.03(2) 1_455
C(14) H(10) 2.778 1_445
C(15) H(6) 3.18(3) 1_455
C(15) H(7) 3.19(2) 1_455
C(15) H(10) 3.011 1_445
C(16) H(10) 3.356 1_445
C(17) H(9) 3.59(3) 1_455
C(17) H(10) 3.455 1_445
C(17) H(20) 2.71(3) .
C(17) H(21) 3.53(2) .
C(18) H(10) 3.247 1_445
C(18) H(11) 3.539 1_445
C(18) H(20) 2.50(3) .
C(18) H(21) 3.10(2) .
C(19) H(1) 3.24(3) 2_546
C(19) H(5) 3.21(2) 2_646
C(21) H(5) 3.41(2) 2_646
C(21) H(6) 3.51(3) .
C(21) H(20) 3.21(3) .
C(21) H(21) 2.57(2) .
C(22) H(20) 0.98(3) .
C(22) H(21) 0.94(2) .
C(23) H(12) 3.593 3_767
C(23) H(14) 3.04(5) 1_655
C(23) H(20) 2.02(3) .
C(23) H(20) 3.15(3) 3_657
C(23) H(21) 2.01(2) .
C(23) H(22) 2.406 .
C(23) H(23) 2.759 .
C(23) H(24) 3.078 .
C(24) H(4) 3.19(3) 2_646
C(24) H(5) 3.17(2) 2_646
C(24) H(11) 3.329 1_445
C(24) H(14) 3.52(5) 1_655
H(1) S(2) 3.08(3) 2_556
H(1) C(13) 3.45(3) 2_556
H(1) C(14) 3.16(3) 2_556
H(1) C(19) 3.24(3) 2_556
H(1) H(7) 3.02(4) 2_656
H(1) H(13) 2.49(5) 2_556
H(1) H(16) 2.57(4) 2_556
H(1) H(18) 3.54(4) .
H(1) H(19) 2.93(4) .
H(1) H(24) 3.090 1_565
H(2) O(1) 2.67(4) 1_455
H(2) O(3) 3.23(4) 1_455
H(2) C(11) 3.45(4) 1_455
H(2) H(9) 3.04(5) 1_455
H(2) H(11) 3.422 1_455
H(2) H(16) 3.11(5) 2_556
H(2) H(18) 3.05(5) .
H(2) H(19) 3.45(5) .
H(2) H(24) 3.270 1_565
H(3) Cl(1) 3.08(2) 3_667
H(3) Cl(2) 3.03(2) .
H(3) C(4) 3.53(2) 3_667
H(3) H(3) 2.95(4) 3_667
H(3) H(21) 2.96(4) .
H(4) S(1) 3.46(3) 2_646
H(4) O(2) 3.46(3) 2_646
H(4) C(14) 3.43(3) 2_556
H(4) C(24) 3.19(3) 2_656
H(4) H(13) 2.64(5) 2_556
H(4) H(14) 3.32(5) 2_556
H(4) H(19) 3.33(4) .
H(4) H(23) 2.377 2_656
H(4) H(24) 3.403 2_656
H(5) S(2) 3.02(2) 2_656
H(5) O(4) 3.22(2) 2_656
H(5) O(6) 2.98(2) 2_656
H(5) C(19) 3.21(2) 2_656
H(5) C(21) 3.41(2) 2_656
H(5) C(24) 3.17(2) 2_656
H(5) H(17) 2.64(4) 2_656
H(5) H(23) 2.723 2_656
H(5) H(24) 3.301 2_656
H(6) S(1) 3.32(3) 2_646
H(6) O(4) 2.51(3) .
H(6) C(15) 3.18(3) 1_655
H(6) C(21) 3.51(3) .
H(6) H(14) 3.07(5) 1_655
H(6) H(19) 3.43(4) .
H(7) S(1) 3.16(2) 2_646
H(7) C(13) 3.49(2) 1_655
H(7) C(14) 3.03(2) 1_655
H(7) C(15) 3.19(2) 1_655
H(7) H(1) 3.02(4) 2_646
H(7) H(13) 3.19(5) 1_655
H(7) H(14) 3.43(5) 1_655
H(7) H(16) 3.53(4) 1_655
H(7) H(18) 3.44(4) 1_655
H(8) Cl(2) 2.87(3) 3_667
H(8) H(8) 3.29(5) 3_767
H(8) H(9) 3.25(4) 3_767
H(9) Cl(1) 3.25(2) 3_767
H(9) Cl(2) 2.99(3) 1_655
H(9) C(17) 3.59(3) 1_655
H(9) H(2) 3.04(5) 1_655
H(9) H(8) 3.25(4) 3_767
H(9) H(15) 3.59(5) 1_655
H(10) C(13) 2.903 1_665
H(10) C(14) 2.778 1_665
H(10) C(15) 3.011 1_665
H(10) C(16) 3.356 1_665
H(10) C(17) 3.455 1_665
H(10) C(18) 3.247 1_665
H(10) H(13) 3.186 1_665
H(10) H(14) 3.463 1_665
H(11) S(2) 3.532 1_665
H(11) O(6) 2.791 1_665
H(11) C(13) 3.266 1_665
H(11) C(18) 3.539 1_665
H(11) C(24) 3.329 1_665
H(11) H(2) 3.422 1_655
H(11) H(24) 2.938 1_665
H(12) Cl(1) 3.537 3_767
H(12) O(5) 2.584 3_767
H(12) O(6) 3.483 1_665
H(12) C(23) 3.593 3_767
H(12) H(15) 2.940 3_667
H(12) H(20) 3.174 1_665
H(12) H(21) 3.549 3_767
H(13) S(1) 3.01(3) 2_546
H(13) O(2) 3.38(4) 1_445
H(13) C(1) 3.50(4) 2_546
H(13) C(2) 3.22(4) 2_546
H(13) C(7) 3.27(3) 2_546
H(13) H(1) 2.49(5) 2_546
H(13) H(4) 2.64(5) 2_546
H(13) H(7) 3.19(5) 1_455
H(13) H(10) 3.186 1_445
H(13) H(19) 3.00(4) 2_546
H(14) O(4) 2.68(5) 1_455
H(14) O(5) 2.89(5) 1_455
H(14) O(6) 3.38(5) 1_455
H(14) C(23) 3.04(5) 1_455
H(14) C(24) 3.52(5) 1_455
H(14) H(4) 3.32(5) 2_546
H(14) H(6) 3.07(5) 1_455
H(14) H(7) 3.43(5) 1_455
H(14) H(10) 3.463 1_445
H(14) H(23) 2.985 1_455
H(15) Cl(1) 2.97(5) 1_455
H(15) O(3) 3.15(5) 3_667
H(15) O(5) 3.43(5) 1_455
H(15) C(12) 3.46(5) 3_667
H(15) H(9) 3.59(5) 1_455
H(15) H(12) 2.940 3_667
H(16) O(1) 3.41(3) 2_646
H(16) O(2) 3.40(3) 2_646
H(16) C(2) 3.28(3) 2_546
H(16) C(3) 3.57(3) 2_546
H(16) H(1) 2.57(4) 2_546
H(16) H(2) 3.11(5) 2_546
H(16) H(7) 3.53(4) 1_455
H(17) S(1) 2.96(2) 2_646
H(17) O(1) 2.76(2) 2_646
H(17) O(2) 2.85(2) 2_646
H(17) C(7) 3.14(2) 2_646
H(17) C(8) 3.57(2) 2_646
H(17) C(9) 3.01(2) 2_646
H(17) C(11) 3.41(2) 2_646
H(17) H(5) 2.64(4) 2_646
H(18) S(2) 3.44(3) 2_556
H(18) O(1) 2.57(3) 1_455
H(18) C(2) 3.43(3) .
H(18) C(3) 3.16(3) .
H(18) C(9) 3.56(3) 1_455
H(18) H(1) 3.54(4) .
H(18) H(2) 3.05(5) .
H(18) H(7) 3.44(4) 1_455
H(19) S(2) 3.38(2) 2_556
H(19) C(1) 3.40(2) .
H(19) C(2) 2.89(2) .
H(19) C(3) 3.22(2) .
H(19) H(1) 2.93(4) .
H(19) H(2) 3.45(5) .
H(19) H(4) 3.33(4) .
H(19) H(6) 3.43(4) .
H(19) H(13) 3.00(4) 2_556
H(20) Cl(2) 2.64(3) .
H(20) O(5) 2.73(3) .
H(20) O(5) 2.46(3) 3_657
H(20) O(6) 2.80(3) .
H(20) N(2) 2.00(3) .
H(20) C(17) 2.71(3) .
H(20) C(18) 2.50(3) .
H(20) C(21) 3.21(3) .
H(20) C(22) 0.98(3) .
H(20) C(23) 2.02(3) .
H(20) C(23) 3.15(3) 3_657
H(20) H(12) 3.174 1_445
H(20) H(21) 1.57(4) .
H(20) H(22) 2.902 3_657
H(21) Cl(1) 3.04(2) .
H(21) Cl(2) 3.11(2) .
H(21) O(4) 2.57(2) .
H(21) O(5) 2.50(2) .
H(21) O(6) 3.09(2) .
H(21) N(2) 1.94(2) .
H(21) C(4) 3.21(2) .
H(21) C(5) 3.31(2) .
H(21) C(17) 3.53(2) .
H(21) C(18) 3.10(2) .
H(21) C(21) 2.57(2) .
H(21) C(22) 0.94(2) .
H(21) C(23) 2.01(2) .
H(21) H(3) 2.96(4) .
H(21) H(12) 3.549 3_767
H(21) H(20) 1.57(4) .
H(22) Cl(2) 3.181 3_657
H(22) O(2) 3.558 1_545
H(22) O(5) 2.301 .
H(22) O(6) 1.987 .
H(22) C(23) 2.406 .
H(22) H(20) 2.902 3_657
H(22) H(23) 1.551 .
H(22) H(24) 1.551 .
H(23) O(2) 2.925 1_545
H(23) O(5) 2.955 .
H(23) O(6) 1.982 .
H(23) C(1) 3.559 1_545
H(23) C(7) 3.018 2_646
H(23) C(23) 2.759 .
H(23) H(4) 2.377 2_646
H(23) H(5) 2.723 2_646
H(23) H(14) 2.985 1_655
H(23) H(22) 1.551 .
H(23) H(24) 1.551 .
H(24) O(5) 3.493 .
H(24) O(6) 1.978 .
H(24) C(1) 3.006 1_545
H(24) C(2) 2.771 1_545
H(24) C(3) 2.947 1_545
H(24) C(4) 3.374 1_545
H(24) C(6) 3.421 1_545
H(24) C(23) 3.078 .
H(24) H(1) 3.090 1_545
H(24) H(2) 3.270 1_545
H(24) H(4) 3.403 2_646
H(24) H(5) 3.301 2_646
H(24) H(11) 2.938 1_445
H(24) H(22) 1.551 .
H(24) H(23) 1.551 .

loop_
_geom_torsion_atom_site_label_1
_geom_torsion_atom_site_label_2
_geom_torsion_atom_site_label_3
_geom_torsion_atom_site_label_4
_geom_torsion
C(1) S(1) C(7) C(8) -40.7(2)
C(7) S(1) C(1) C(2) -112.4(2)
C(7) S(1) C(1) C(6) 68.6(2)
C(13) S(2) C(19) C(20) 40.2(2)
C(19) S(2) C(13) C(14) 115.6(2)
C(19) S(2) C(13) C(18) -66.0(3)
C(12) O(3) C(11) O(2) 1.2(5)
C(12) O(3) C(11) C(10) -176.2(3)
C(24) O(6) C(23) O(5) -0.3(5)
C(24) O(6) C(23) C(22) -176.0(3)
C(6) N(1) C(9) O(1) 169.6(2)
C(6) N(1) C(9) C(8) -11.3(4)
C(9) N(1) C(6) C(1) -48.2(4)
C(9) N(1) C(6) C(5) 129.8(3)
C(6) N(1) C(10) C(11) -91.3(3)
C(10) N(1) C(6) C(1) 121.8(3)
C(10) N(1) C(6) C(5) -60.1(3)
C(9) N(1) C(10) C(11) 79.3(3)
C(10) N(1) C(9) O(1) -0.7(4)
C(10) N(1) C(9) C(8) 178.3(2)
C(18) N(2) C(21) O(4) -169.9(2)
C(18) N(2) C(21) C(20) 11.7(4)
C(21) N(2) C(18) C(13) 49.2(4)
C(21) N(2) C(18) C(17) -131.9(3)
C(18) N(2) C(22) C(23) 110.0(3)
C(22) N(2) C(18) C(13) -123.6(3)
C(22) N(2) C(18) C(17) 55.3(4)
C(21) N(2) C(22) C(23) -63.2(4)
C(22) N(2) C(21) O(4) 3.1(4)
C(22) N(2) C(21) C(20) -175.3(2)
S(1) C(1) C(2) C(3) -176.6(2)
S(1) C(1) C(6) N(1) -1.2(4)
S(1) C(1) C(6) C(5) -179.3(2)
C(2) C(1) C(6) N(1) 179.8(2)
C(2) C(1) C(6) C(5) 1.7(4)
C(6) C(1) C(2) C(3) 2.4(5)
C(1) C(2) C(3) C(4) -3.7(5)
C(2) C(3) C(4) C(5) 0.8(5)
C(3) C(4) C(5) Cl(1) -174.3(3)
C(3) C(4) C(5) C(6) 3.4(5)
Cl(1) C(5) C(6) N(1) -5.0(4)
Cl(1) C(5) C(6) C(1) 173.1(2)
C(4) C(5) C(6) N(1) 177.3(3)
C(4) C(5) C(6) C(1) -4.6(4)
S(1) C(7) C(8) C(9) -42.8(3)
C(7) C(8) C(9) O(1) -93.7(3)
C(7) C(8) C(9) N(1) 87.3(3)
N(1) C(10) C(11) O(2) 18.9(4)
N(1) C(10) C(11) O(3) -163.8(2)
S(2) C(13) C(14) C(15) 178.3(3)
S(2) C(13) C(18) N(2) -1.4(4)
S(2) C(13) C(18) C(17) 179.6(2)
C(14) C(13) C(18) N(2) 177.0(3)
C(14) C(13) C(18) C(17) -2.0(4)
C(18) C(13) C(14) C(15) -0.2(4)
C(13) C(14) C(15) C(16) 1.6(6)
C(14) C(15) C(16) C(17) -0.8(6)
C(15) C(16) C(17) Cl(2) 174.8(3)
C(15) C(16) C(17) C(18) -1.5(6)
Cl(2) C(17) C(18) N(2) 7.7(4)
Cl(2) C(17) C(18) C(13) -173.3(2)
C(16) C(17) C(18) N(2) -176.1(3)
C(16) C(17) C(18) C(13) 2.9(5)
S(2) C(19) C(20) C(21) 42.3(3)
C(19) C(20) C(21) O(4) 94.5(3)
C(19) C(20) C(21) N(2) -87.2(3)
N(2) C(22) C(23) O(5) 156.0(3)
N(2) C(22) C(23) O(6) -28.1(4)
